data_7018516
loop_
_publ_author_name
'Richter, Mareike'
'Karschin, Arndt'
'Spingler, Bernhard'
'Kunz, Peter C.'
'Meyer-Zaika, Wolfgang'
'Kl\"aui, Wolfgang'

_publ_section_title
;
 Stabilisation of water-soluble platinum nanoparticles by phosphonic acid
 derivatives.
;
_journal_issue 12
_journal_name_full 'Dalton transactions (Cambridge, England : 2003)'
_journal_page_first 3407
_journal_page_last 3413
_journal_paper_doi 10.1039/c2dt12071b
_journal_volume 41
_journal_year 2012
_chemical_formula_sum 'C14 H22 Na2 O8 P2'
_chemical_formula_weight 426.24
_chemical_name_systematic
;
?
;
_space_group_IT_number 14
_symmetry_cell_setting monoclinic
_symmetry_space_group_name_Hall '-P 2ybc'
_symmetry_space_group_name_H-M 'P 1 21/c 1'
_atom_sites_solution_hydrogens geom
_atom_sites_solution_primary direct
_atom_sites_solution_secondary difmap
_audit_creation_method SHELXL-97
_cell_angle_alpha 90.00
_cell_angle_beta 92.306(10)
_cell_angle_gamma 90.00
_cell_formula_units_Z 4
_cell_length_a 18.3578(18)
_cell_length_b 8.7338(7)
_cell_length_c 12.0390(15)
_cell_measurement_reflns_used 3067
_cell_measurement_temperature 183(2)
_cell_measurement_theta_max 32.6449
_cell_measurement_theta_min 2.5773
_cell_volume 1928.7(3)
_computing_cell_refinement 'CrysAlis^Pro^ (Oxford, 2007)'
_computing_data_collection 'CrysAlis^Pro^ (Oxford, 2007)'
_computing_data_reduction 'CrysAlis^Pro^ (Oxford, 2007)'
_computing_molecular_graphics 'ORTEP-3 (Farrugia, 1997)'
_computing_publication_material 'SHELXL-97 (Sheldrick, 2008)'
_computing_structure_refinement 'SHELXL-97 (Sheldrick, 2008)'
_computing_structure_solution 'SIR-97 (Altomare, 1999)'
_diffrn_ambient_temperature 183(2)
_diffrn_detector_area_resol_mean 10.4498
_diffrn_measured_fraction_theta_full 1.000
_diffrn_measured_fraction_theta_max 1.000
_diffrn_measurement_device_type 'Oxford Xcalibur Ruby CCD'
_diffrn_measurement_method '\o oscillation scan'
_diffrn_radiation_monochromator graphite
_diffrn_radiation_source 'Enhance (Mo) X-ray Source'
_diffrn_radiation_type MoK\a
_diffrn_radiation_wavelength 0.7107
_diffrn_reflns_av_R_equivalents 0.0000
_diffrn_reflns_av_sigmaI/netI 0.1141
_diffrn_reflns_limit_h_max 24
_diffrn_reflns_limit_h_min -24
_diffrn_reflns_limit_k_max 11
_diffrn_reflns_limit_k_min -11
_diffrn_reflns_limit_l_max 12
_diffrn_reflns_limit_l_min -16
_diffrn_reflns_number 14105
_diffrn_reflns_theta_full 28.28
_diffrn_reflns_theta_max 28.28
_diffrn_reflns_theta_min 2.58
_exptl_absorpt_coefficient_mu 0.308
_exptl_absorpt_correction_T_max 0.9908
_exptl_absorpt_correction_T_min 0.9189
_exptl_absorpt_correction_type multi-scan
_exptl_absorpt_process_details
;
CrysAlisPro, Oxford Diffraction Ltd.,
Version 1.171.33.66 (release 28-04-2010 CrysAlis171 .NET)
(compiled Apr 28 2010,14:27:37)
Empirical absorption correction using spherical harmonics,
implemented in SCALE3 ABSPACK scaling algorithm.
;
_exptl_crystal_colour colourless
_exptl_crystal_density_diffrn 1.468
_exptl_crystal_density_method 'not measured'
_exptl_crystal_description plate
_exptl_crystal_F_000 888
_exptl_crystal_size_max 0.33
_exptl_crystal_size_mid 0.12
_exptl_crystal_size_min 0.03
_refine_diff_density_max 0.874
_refine_diff_density_min -0.593
_refine_diff_density_rms 0.107
_refine_ls_extinction_method none
_refine_ls_goodness_of_fit_ref 0.991
_refine_ls_hydrogen_treatment mixed
_refine_ls_matrix_type full
_refine_ls_number_parameters 257
_refine_ls_number_reflns 14105
_refine_ls_number_restraints 2
_refine_ls_restrained_S_all 0.992
_refine_ls_R_factor_all 0.1168
_refine_ls_R_factor_gt 0.0704
_refine_ls_shift/su_max 0.001
_refine_ls_shift/su_mean 0.000
_refine_ls_structure_factor_coef Fsqd
_refine_ls_weighting_details 'calc w=1/[\s^2^(Fo^2^)+(0.0621P)^2^+0.0000P] where P=(Fo^2^+2Fc^2^)/3'
_refine_ls_weighting_scheme calc
_refine_ls_wR_factor_gt 0.1246
_refine_ls_wR_factor_ref 0.1381
_reflns_number_gt 9318
_reflns_number_total 14105
_reflns_threshold_expression >2sigma(I)
_cod_data_source_file c2dt12071b.txt
_cod_data_source_block kp140809
_cod_original_sg_symbol_H-M P21/c
_cod_database_code 7018516

loop_
_symmetry_equiv_pos_as_xyz
'x, y, z'
'-x, y+1/2, -z+1/2'
'-x, -y, -z'
'x, -y-1/2, z-1/2'

loop_
_atom_site_label
_atom_site_type_symbol
_atom_site_fract_x
_atom_site_fract_y
_atom_site_fract_z
_atom_site_U_iso_or_equiv
_atom_site_adp_type
_atom_site_occupancy
_atom_site_symmetry_multiplicity
_atom_site_calc_flag
_atom_site_refinement_flags
P1 P 0.61432(4) 0.00446(7) 0.35924(6) 0.01382(16) Uani 1 1 d .
P2 P 0.79857(4) 0.33470(8) 0.37809(7) 0.01663(17) Uani 1 1 d .
C1 C 0.69844(16) 0.1011(3) 0.4027(2) 0.0182(7) Uani 1 1 d .
H1A H 0.6931 0.1432 0.4782 0.022 Uiso 1 1 calc R
H1B H 0.7385 0.0251 0.4067 0.022 Uiso 1 1 calc R
C2 C 0.71951(15) 0.2313(3) 0.3248(2) 0.0181(7) Uani 1 1 d .
H2A H 0.6780 0.3031 0.3152 0.022 Uiso 1 1 calc R
H2B H 0.7298 0.1884 0.2510 0.022 Uiso 1 1 calc R
C11 C 0.87889(16) 0.2259(3) 0.3467(2) 0.0194(7) Uani 1 1 d .
C12 C 0.88938(19) 0.1621(3) 0.2435(3) 0.0265(8) Uani 1 1 d .
H12 H 0.8523 0.1710 0.1865 0.032 Uiso 1 1 calc R
C13 C 0.9534(2) 0.0852(3) 0.2223(3) 0.0391(10) Uani 1 1 d .
H13 H 0.9596 0.0389 0.1519 0.047 Uiso 1 1 calc R
C14 C 1.0078(2) 0.0766(4) 0.3040(3) 0.0460(11) Uani 1 1 d .
H14 H 1.0520 0.0251 0.2894 0.055 Uiso 1 1 calc R
C15 C 0.9990(2) 0.1415(4) 0.4061(3) 0.0490(11) Uani 1 1 d .
H15 H 1.0371 0.1362 0.4617 0.059 Uiso 1 1 calc R
C16 C 0.93390(19) 0.2153(3) 0.4280(3) 0.0350(9) Uani 1 1 d .
H16 H 0.9273 0.2585 0.4993 0.042 Uiso 1 1 calc R
C21 C 0.80401(15) 0.5080(3) 0.2959(2) 0.0171(6) Uani 1 1 d .
C22 C 0.78667(17) 0.5132(3) 0.1823(2) 0.0270(8) Uani 1 1 d .
H22 H 0.7728 0.4224 0.1435 0.032 Uiso 1 1 calc R
C23 C 0.78976(19) 0.6514(3) 0.1259(2) 0.0336(9) Uani 1 1 d .
H23 H 0.7767 0.6554 0.0488 0.040 Uiso 1 1 calc R
C24 C 0.81172(18) 0.7834(3) 0.1812(3) 0.0312(9) Uani 1 1 d .
H24 H 0.8136 0.8777 0.1422 0.037 Uiso 1 1 calc R
C25 C 0.83078(18) 0.7777(3) 0.2924(3) 0.0322(9) Uani 1 1 d .
H25 H 0.8474 0.8675 0.3300 0.039 Uiso 1 1 calc R
C26 C 0.82574(17) 0.6404(3) 0.3500(2) 0.0268(8) Uani 1 1 d .
H26 H 0.8374 0.6379 0.4276 0.032 Uiso 1 1 calc R
O1 O 0.59395(11) -0.10061(18) 0.45265(15) 0.0214(5) Uani 1 1 d .
O2 O 0.62973(10) -0.08131(18) 0.25178(14) 0.0166(5) Uani 1 1 d .
O3 O 0.55760(10) 0.12900(18) 0.33518(15) 0.0195(5) Uani 1 1 d .
O4 O 0.79614(12) 0.3708(2) 0.49899(15) 0.0251(5) Uani 1 1 d .
O11 O 0.43697(13) -0.2482(2) 0.37083(18) 0.0270(6) Uani 1 1 d .
H11A H 0.4172(19) -0.301(3) 0.408(3) 0.041 Uiso 1 1 d .
H11B H 0.4370(17) -0.293(3) 0.301(2) 0.041 Uiso 1 1 d .
O12 O 0.37608(12) 0.1209(2) 0.23561(19) 0.0239(6) Uani 1 1 d D
H12A H 0.3746(16) 0.218(3) 0.241(2) 0.036 Uiso 1 1 d .
H12B H 0.3369(11) 0.091(3) 0.226(3) 0.036 Uiso 1 1 d D
O13 O 0.50178(12) -0.1006(2) 0.10953(17) 0.0210(6) Uani 1 1 d .
H13A H 0.5320(17) -0.091(3) 0.161(2) 0.031 Uiso 1 1 d .
H13B H 0.4812(17) -0.179(3) 0.120(2) 0.031 Uiso 1 1 d .
O14 O 0.34307(12) -0.0133(2) -0.04253(15) 0.0250(5) Uani 1 1 d D
H14A H 0.3401(19) 0.017(3) -0.1007(16) 0.038 Uiso 1 1 d D
Na11 Na 0.44697(6) 0.01494(11) 0.38184(9) 0.0226(3) Uani 1 1 d .
Na12 Na 0.43864(6) 0.13512(10) 0.06196(9) 0.0208(3) Uani 1 1 d .

loop_
_atom_site_aniso_label
_atom_site_aniso_U_11
_atom_site_aniso_U_22
_atom_site_aniso_U_33
_atom_site_aniso_U_23
_atom_site_aniso_U_13
_atom_site_aniso_U_12
P1 0.0149(4) 0.0121(3) 0.0145(4) -0.0005(3) 0.0027(4) -0.0022(3)
P2 0.0137(4) 0.0172(3) 0.0191(4) 0.0013(3) 0.0025(4) -0.0016(3)
C1 0.0172(18) 0.0194(14) 0.0177(18) 0.0064(12) -0.0035(13) -0.0019(13)
C2 0.0116(17) 0.0241(15) 0.0184(17) 0.0011(12) -0.0002(14) -0.0026(13)
C11 0.0163(18) 0.0175(14) 0.0250(19) 0.0026(13) 0.0073(15) -0.0002(13)
C12 0.030(2) 0.0239(16) 0.026(2) -0.0003(14) 0.0042(16) 0.0024(16)
C13 0.050(3) 0.0279(18) 0.040(3) 0.0005(16) 0.021(2) 0.0071(18)
C14 0.032(3) 0.043(2) 0.064(3) 0.013(2) 0.024(2) 0.0150(19)
C15 0.024(2) 0.068(3) 0.055(3) 0.013(2) -0.002(2) 0.015(2)
C16 0.028(2) 0.044(2) 0.033(2) -0.0041(16) 0.0048(18) 0.0057(17)
C21 0.0096(16) 0.0180(13) 0.0241(17) 0.0023(12) 0.0052(13) -0.0008(14)
C22 0.031(2) 0.0227(15) 0.027(2) 0.0006(14) -0.0007(16) -0.0108(15)
C23 0.046(3) 0.0324(18) 0.0220(19) 0.0074(14) -0.0045(17) -0.0031(17)
C24 0.034(2) 0.0207(16) 0.039(2) 0.0111(15) 0.0088(18) 0.0002(15)
C25 0.044(3) 0.0139(15) 0.039(2) -0.0032(14) 0.0091(19) -0.0065(16)
C26 0.032(2) 0.0248(16) 0.0240(19) -0.0036(13) 0.0063(16) 0.0021(16)
O1 0.0283(14) 0.0179(10) 0.0184(12) -0.0010(8) 0.0062(10) -0.0046(9)
O2 0.0189(13) 0.0160(9) 0.0154(11) -0.0004(8) 0.0060(9) -0.0019(9)
O3 0.0164(12) 0.0157(10) 0.0267(13) -0.0015(8) 0.0032(10) 0.0017(9)
O4 0.0244(14) 0.0286(11) 0.0223(13) 0.0002(9) 0.0009(10) -0.0006(11)
O11 0.0379(16) 0.0232(12) 0.0203(14) -0.0004(9) 0.0044(12) -0.0060(11)
O12 0.0249(15) 0.0143(10) 0.0326(14) -0.0018(9) 0.0036(12) -0.0012(11)
O13 0.0231(14) 0.0162(10) 0.0233(14) 0.0038(10) -0.0012(10) -0.0058(10)
O14 0.0259(14) 0.0341(12) 0.0149(13) 0.0031(10) -0.0007(11) -0.0032(11)
Na11 0.0233(7) 0.0211(6) 0.0238(7) -0.0013(5) 0.0062(5) -0.0034(5)
Na12 0.0269(8) 0.0148(5) 0.0208(7) 0.0004(5) 0.0035(6) 0.0017(5)

loop_
_atom_type_symbol
_atom_type_description
_atom_type_scat_dispersion_real
_atom_type_scat_dispersion_imag
_atom_type_scat_source
C C 0.0033 0.0016 'International Tables Vol C Tables 4.2.6.8 and 6.1.1.4'
H H 0.0000 0.0000 'International Tables Vol C Tables 4.2.6.8 and 6.1.1.4'
O O 0.0106 0.0060 'International Tables Vol C Tables 4.2.6.8 and 6.1.1.4'
Na Na 0.0362 0.0249 'International Tables Vol C Tables 4.2.6.8 and 6.1.1.4'
P P 0.1023 0.0942 'International Tables Vol C Tables 4.2.6.8 and 6.1.1.4'

loop_
_geom_angle_atom_site_label_1
_geom_angle_atom_site_label_2
_geom_angle_atom_site_label_3
_geom_angle
_geom_angle_site_symmetry_1
_geom_angle_site_symmetry_3
O1 P1 O3 112.78(11) . .
O1 P1 O2 113.06(10) . .
O3 P1 O2 109.65(11) . .
O1 P1 C1 107.52(12) . .
O3 P1 C1 106.79(11) . .
O2 P1 C1 106.64(12) . .
O1 P1 Na11 71.11(8) . .
O3 P1 Na11 47.44(7) . .
O2 P1 Na11 107.84(8) . .
C1 P1 Na11 142.68(10) . .
O1 P1 Na11 34.56(7) . 3_656
O3 P1 Na11 87.75(8) . 3_656
O2 P1 Na11 147.06(7) . 3_656
C1 P1 Na11 93.96(9) . 3_656
Na11 P1 Na11 63.23(4) . 3_656
O4 P2 C2 113.39(12) . .
O4 P2 C11 111.84(13) . .
C2 P2 C11 108.29(13) . .
O4 P2 C21 111.15(12) . .
C2 P2 C21 106.54(13) . .
C11 P2 C21 105.15(13) . .
C2 C1 P1 113.65(18) . .
C2 C1 H1A 108.8 . .
P1 C1 H1A 108.8 . .
C2 C1 H1B 108.8 . .
P1 C1 H1B 108.8 . .
H1A C1 H1B 107.7 . .
C1 C2 P2 111.91(18) . .
C1 C2 H2A 109.2 . .
P2 C2 H2A 109.2 . .
C1 C2 H2B 109.2 . .
P2 C2 H2B 109.2 . .
H2A C2 H2B 107.9 . .
C16 C11 C12 119.1(3) . .
C16 C11 P2 117.8(2) . .
C12 C11 P2 123.0(3) . .
C11 C12 C13 120.7(3) . .
C11 C12 H12 119.6 . .
C13 C12 H12 119.6 . .
C14 C13 C12 119.4(3) . .
C14 C13 H13 120.3 . .
C12 C13 H13 120.3 . .
C15 C14 C13 120.7(4) . .
C15 C14 H14 119.6 . .
C13 C14 H14 119.6 . .
C14 C15 C16 119.7(4) . .
C14 C15 H15 120.1 . .
C16 C15 H15 120.1 . .
C11 C16 C15 120.3(3) . .
C11 C16 H16 119.8 . .
C15 C16 H16 119.8 . .
C26 C21 C22 119.2(3) . .
C26 C21 P2 117.6(2) . .
C22 C21 P2 123.2(2) . .
C23 C22 C21 119.8(3) . .
C23 C22 H22 120.1 . .
C21 C22 H22 120.1 . .
C24 C23 C22 120.5(3) . .
C24 C23 H23 119.8 . .
C22 C23 H23 119.8 . .
C25 C24 C23 119.9(3) . .
C25 C24 H24 120.1 . .
C23 C24 H24 120.1 . .
C24 C25 C26 119.9(3) . .
C24 C25 H25 120.0 . .
C26 C25 H25 120.0 . .
C21 C26 C25 120.8(3) . .
C21 C26 H26 119.6 . .
C25 C26 H26 119.6 . .
P1 O1 Na11 123.41(10) . 3_656
P1 O1 Na12 126.94(10) . 2_645
Na11 O1 Na12 106.90(8) 3_656 2_645
P1 O1 Na11 80.17(8) . .
Na11 O1 Na11 79.19(7) 3_656 .
Na12 O1 Na11 94.89(7) 2_645 .
P1 O3 Na11 104.01(9) . .
Na11 O11 Na12 107.78(9) . 2_645
Na11 O11 H11A 128(2) . .
Na12 O11 H11A 91(3) 2_645 .
Na11 O11 H11B 117.8(18) . .
Na12 O11 H11B 95.0(19) 2_645 .
H11A O11 H11B 108(3) . .
Na11 O12 Na12 113.60(10) . .
Na11 O12 H12A 110.6(19) . .
Na12 O12 H12A 92.1(19) . .
Na11 O12 H12B 118(2) . .
Na12 O12 H12B 111(2) . .
H12A O12 H12B 108(3) . .
Na12 O13 Na12 97.71(8) 3_655 .
Na12 O13 H13A 110(2) 3_655 .
Na12 O13 H13A 113(2) . .
Na12 O13 H13B 106(2) 3_655 .
Na12 O13 H13B 123(2) . .
H13A O13 H13B 106(3) . .
Na12 O14 H14A 108(3) . .
O1 Na11 O11 110.37(8) 3_656 .
O1 Na11 O12 109.55(9) 3_656 .
O11 Na11 O12 108.08(9) . .
O1 Na11 O3 112.79(8) 3_656 .
O11 Na11 O3 118.40(8) . .
O12 Na11 O3 96.45(8) . .
O1 Na11 O1 100.81(7) 3_656 .
O11 Na11 O1 75.39(7) . .
O12 Na11 O1 145.24(8) . .
O3 Na11 O1 55.22(6) . .
O1 Na11 P1 116.66(7) 3_656 .
O11 Na11 P1 92.43(7) . .
O12 Na11 P1 118.02(7) . .
O3 Na11 P1 28.55(4) . .
O1 Na11 P1 28.72(4) . .
O1 Na11 P1 22.03(4) 3_656 3_656
O11 Na11 P1 88.53(6) . 3_656
O12 Na11 P1 121.43(7) . 3_656
O3 Na11 P1 124.60(6) . 3_656
O1 Na11 P1 92.91(5) . 3_656
P1 Na11 P1 116.77(4) . 3_656
O1 Na11 Na11 59.42(6) 3_656 3_656
O11 Na11 Na11 90.76(7) . 3_656
O12 Na11 Na11 160.97(8) . 3_656
O3 Na11 Na11 76.16(6) . 3_656
O1 Na11 Na11 41.39(4) . 3_656
P1 Na11 Na11 62.19(4) . 3_656
P1 Na11 Na11 54.58(3) 3_656 3_656
O1 Na11 Na12 37.51(5) 3_656 4_566
O11 Na11 Na12 146.99(7) . 4_566
O12 Na11 Na12 94.49(6) . 4_566
O3 Na11 Na12 81.30(5) . 4_566
O1 Na11 Na12 99.69(5) . 4_566
P1 Na11 Na12 97.96(4) . 4_566
P1 Na11 Na12 58.82(3) 3_656 4_566
Na11 Na11 Na12 67.27(4) 3_656 4_566
O1 Na11 Na12 108.39(6) 3_656 2_645
O11 Na11 Na12 38.58(6) . 2_645
O12 Na11 Na12 137.21(6) . 2_645
O3 Na11 Na12 86.48(5) . 2_645
O1 Na11 Na12 36.84(4) . 2_645
P1 Na11 Na12 58.02(3) . 2_645
P1 Na11 Na12 89.68(3) 3_656 2_645
Na11 Na11 Na12 60.72(3) 3_656 2_645
Na12 Na11 Na12 127.99(3) 4_566 2_645
O1 Na11 Na12 139.03(6) 3_656 .
O11 Na11 Na12 101.92(6) . .
O12 Na11 Na12 33.92(6) . .
O3 Na11 Na12 69.98(5) . .
O1 Na11 Na12 111.42(5) . .
P1 Na11 Na12 85.56(3) . .
P1 Na11 Na12 155.18(4) 3_656 .
Na11 Na11 Na12 145.94(5) 3_656 .
Na12 Na11 Na12 110.03(3) 4_566 .
Na12 Na11 Na12 112.58(3) 2_645 .
O1 Na12 O13 100.36(7) 2_655 3_655
O1 Na12 O13 162.83(9) 2_655 .
O13 Na12 O13 82.29(8) 3_655 .
O1 Na12 O12 89.26(7) 2_655 .
O13 Na12 O12 169.81(8) 3_655 .
O13 Na12 O12 89.51(8) . .
O1 Na12 O14 107.30(8) 2_655 .
O13 Na12 O14 80.53(7) 3_655 .
O13 Na12 O14 89.87(7) . .
O12 Na12 O14 93.47(8) . .
O1 Na12 O11 81.86(7) 2_655 2_655
O13 Na12 O11 83.78(8) 3_655 2_655
O13 Na12 O11 81.57(8) . 2_655
O12 Na12 O11 101.07(8) . 2_655
O14 Na12 O11 163.00(8) . 2_655
O1 Na12 Na12 139.16(7) 2_655 3_655
O13 Na12 Na12 41.42(5) 3_655 3_655
O13 Na12 Na12 40.87(5) . 3_655
O12 Na12 Na12 130.11(7) . 3_655
O14 Na12 Na12 83.67(6) . 3_655
O11 Na12 Na12 80.24(6) 2_655 3_655
O1 Na12 Na11 35.59(5) 2_655 4_565
O13 Na12 Na11 64.77(5) 3_655 4_565
O13 Na12 Na11 143.04(7) . 4_565
O12 Na12 Na11 124.79(6) . 4_565
O14 Na12 Na11 100.18(6) . 4_565
O11 Na12 Na11 78.76(6) 2_655 4_565
Na12 Na12 Na11 104.59(4) 3_655 4_565
O1 Na12 Na11 48.27(5) 2_655 2_655
O13 Na12 Na11 89.72(6) 3_655 2_655
O13 Na12 Na11 115.18(7) . 2_655
O12 Na12 Na11 99.28(6) . 2_655
O14 Na12 Na11 151.75(6) . 2_655
O11 Na12 Na11 33.64(5) 2_655 2_655
Na12 Na12 Na11 106.31(5) 3_655 2_655
Na11 Na12 Na11 52.01(3) 4_565 2_655
O1 Na12 Na11 108.97(5) 2_655 .
O13 Na12 Na11 142.98(6) 3_655 .
O13 Na12 Na11 63.14(6) . .
O12 Na12 Na11 32.49(6) . .
O14 Na12 Na11 110.53(6) . .
O11 Na12 Na11 78.67(6) 2_655 .
Na12 Na12 Na11 103.04(4) 3_655 .
Na11 Na12 Na11 140.45(3) 4_565 .
Na11 Na12 Na11 93.20(3) 2_655 .
O1 Na12 H12A 70.9(6) 2_655 .
O13 Na12 H12A 171.1(6) 3_655 .
O13 Na12 H12A 105.6(6) . .
O12 Na12 H12A 19.1(6) . .
O14 Na12 H12A 103.4(6) . .
O11 Na12 H12A 93.0(6) 2_655 .
Na12 Na12 H12A 146.2(6) 3_655 .
Na11 Na12 H12A 106.5(6) 4_565 .
Na11 Na12 H12A 83.1(6) 2_655 .
Na11 Na12 H12A 43.4(6) . .

loop_
_geom_bond_atom_site_label_1
_geom_bond_atom_site_label_2
_geom_bond_distance
_geom_bond_site_symmetry_2
P1 O1 1.5102(18) .
P1 O3 1.5254(19) .
P1 O2 1.5311(17) .
P1 C1 1.818(3) .
P1 Na11 3.0964(14) .
P1 Na11 3.3605(13) 3_656
P2 O4 1.4916(19) .
P2 C2 1.805(3) .
P2 C11 1.807(3) .
P2 C21 1.814(3) .
C1 C2 1.533(3) .
C1 H1A 0.9900 .
C1 H1B 0.9900 .
C2 H2A 0.9900 .
C2 H2B 0.9900 .
C11 C16 1.381(4) .
C11 C12 1.382(4) .
C12 C13 1.385(4) .
C12 H12 0.9500 .
C13 C14 1.376(5) .
C13 H13 0.9500 .
C14 C15 1.369(5) .
C14 H14 0.9500 .
C15 C16 1.391(4) .
C15 H15 0.9500 .
C16 H16 0.9500 .
C21 C26 1.378(4) .
C21 C22 1.392(4) .
C22 C23 1.387(4) .
C22 H22 0.9500 .
C23 C24 1.383(4) .
C23 H23 0.9500 .
C24 C25 1.371(4) .
C24 H24 0.9500 .
C25 C26 1.390(4) .
C25 H25 0.9500 .
C26 H26 0.9500 .
O1 Na11 2.284(2) 3_656
O1 Na12 2.3890(19) 2_645
O1 Na11 2.973(2) .
O3 Na11 2.351(2) .
O11 Na11 2.309(2) .
O11 Na12 2.600(3) 2_645
O11 H11A 0.75(3) .
O11 H11B 0.93(3) .
O12 Na11 2.338(3) .
O12 Na12 2.429(3) .
O12 H12A 0.85(3) .
O12 H12B 0.768(17) .
O13 Na12 2.394(2) 3_655
O13 Na12 2.420(2) .
O13 H13A 0.82(3) .
O13 H13B 0.79(3) .
O14 Na12 2.483(2) .
O14 H14A 0.747(16) .
Na11 O1 2.284(2) 3_656
Na11 P1 3.3605(13) 3_656
Na11 Na11 3.392(2) 3_656
Na11 Na12 3.7541(14) 4_566
Na11 Na12 3.9696(15) 2_645
Na11 Na12 3.9885(16) .
Na12 O1 2.3890(19) 2_655
Na12 O13 2.394(2) 3_655
Na12 O11 2.600(3) 2_655
Na12 Na12 3.625(2) 3_655
Na12 Na11 3.7542(14) 4_565
Na12 Na11 3.9695(15) 2_655
Na12 H12A 2.60(3) .

loop_
_geom_hbond_atom_site_label_D
_geom_hbond_atom_site_label_H
_geom_hbond_atom_site_label_A
_geom_hbond_distance_DH
_geom_hbond_distance_HA
_geom_hbond_distance_DA
_geom_hbond_angle_DHA
_geom_hbond_site_symmetry_A
O11 H11A O14 0.75(3) 2.21(3) 2.923(3) 159(3) 4_556
O11 H11B O3 0.93(3) 1.78(3) 2.707(3) 176(3) 2_645
O12 H12A O2 0.85(3) 1.76(3) 2.608(3) 178(3) 2_655
O13 H13A O2 0.82(3) 2.07(3) 2.856(3) 162(3) .
O13 H13B O3 0.79(3) 1.91(3) 2.696(3) 171(3) 2_645
O14 H14A O2 0.747(16) 2.00(2) 2.717(2) 160(4) 3_655

loop_
_geom_torsion_atom_site_label_1
_geom_torsion_atom_site_label_2
_geom_torsion_atom_site_label_3
_geom_torsion_atom_site_label_4
_geom_torsion
_geom_torsion_site_symmetry_1
_geom_torsion_site_symmetry_4
O1 P1 C1 C2 -170.41(19) . .
O3 P1 C1 C2 -49.1(2) . .
O2 P1 C1 C2 68.1(2) . .
Na11 P1 C1 C2 -88.8(2) . .
Na11 P1 C1 C2 -137.96(19) 3_656 .
P1 C1 C2 P2 174.71(14) . .
O4 P2 C2 C1 -44.6(2) . .
C11 P2 C2 C1 80.1(2) . .
C21 P2 C2 C1 -167.22(19) . .
O4 P2 C11 C16 -12.6(3) . .
C2 P2 C11 C16 -138.2(2) . .
C21 P2 C11 C16 108.2(2) . .
O4 P2 C11 C12 171.7(2) . .
C2 P2 C11 C12 46.0(3) . .
C21 P2 C11 C12 -67.6(3) . .
C16 C11 C12 C13 1.5(4) . .
P2 C11 C12 C13 177.2(2) . .
C11 C12 C13 C14 -2.0(5) . .
C12 C13 C14 C15 0.8(5) . .
C13 C14 C15 C16 0.8(5) . .
C12 C11 C16 C15 0.1(5) . .
P2 C11 C16 C15 -175.8(3) . .
C14 C15 C16 C11 -1.3(5) . .
O4 P2 C21 C26 18.0(3) . .
C2 P2 C21 C26 141.9(2) . .
C11 P2 C21 C26 -103.2(2) . .
O4 P2 C21 C22 -161.3(2) . .
C2 P2 C21 C22 -37.4(3) . .
C11 P2 C21 C22 77.4(3) . .
C26 C21 C22 C23 -1.6(4) . .
P2 C21 C22 C23 177.7(2) . .
C21 C22 C23 C24 1.6(5) . .
C22 C23 C24 C25 0.2(5) . .
C23 C24 C25 C26 -2.1(5) . .
C22 C21 C26 C25 -0.3(5) . .
P2 C21 C26 C25 -179.7(2) . .
C24 C25 C26 C21 2.2(5) . .
O3 P1 O1 Na11 -46.77(17) . 3_656
O2 P1 O1 Na11 -171.88(12) . 3_656
C1 P1 O1 Na11 70.68(16) . 3_656
Na11 P1 O1 Na11 -69.98(12) . 3_656
O3 P1 O1 Na12 111.94(14) . 2_645
O2 P1 O1 Na12 -13.17(19) . 2_645
C1 P1 O1 Na12 -130.61(15) . 2_645
Na11 P1 O1 Na12 88.73(13) . 2_645
Na11 P1 O1 Na12 158.7(2) 3_656 2_645
O3 P1 O1 Na11 23.20(10) . .
O2 P1 O1 Na11 -101.91(10) . .
C1 P1 O1 Na11 140.66(10) . .
Na11 P1 O1 Na11 69.98(12) 3_656 .
O1 P1 O3 Na11 -30.41(13) . .
O2 P1 O3 Na11 96.54(11) . .
C1 P1 O3 Na11 -148.29(11) . .
Na11 P1 O3 Na11 -54.84(7) 3_656 .
Na12 O11 Na11 O1 -94.25(10) 2_645 3_656
Na12 O11 Na11 O12 145.97(9) 2_645 .
Na12 O11 Na11 O3 37.86(11) 2_645 .
Na12 O11 Na11 O1 2.06(7) 2_645 .
Na12 O11 Na11 P1 25.41(8) 2_645 .
Na12 O11 Na11 P1 -91.33(8) 2_645 3_656
Na12 O11 Na11 Na11 -36.79(8) 2_645 3_656
Na12 O11 Na11 Na12 -83.23(15) 2_645 4_566
Na12 O11 Na11 Na12 111.38(7) 2_645 .
Na12 O12 Na11 O1 155.20(8) . 3_656
Na12 O12 Na11 O11 -84.50(10) . .
Na12 O12 Na11 O3 38.21(9) . .
Na12 O12 Na11 O1 5.78(17) . .
Na12 O12 Na11 P1 18.45(11) . .
Na12 O12 Na11 P1 175.84(5) . 3_656
Na12 O12 Na11 Na11 104.0(3) . 3_656
Na12 O12 Na11 Na12 119.94(8) . 4_566
Na12 O12 Na11 Na12 -53.58(13) . 2_645
P1 O3 Na11 O1 104.25(10) . 3_656
P1 O3 Na11 O11 -26.78(13) . .
P1 O3 Na11 O12 -141.37(10) . .
P1 O3 Na11 O1 16.77(7) . .
P1 O3 Na11 P1 82.94(10) . 3_656
P1 O3 Na11 Na11 56.46(9) . 3_656
P1 O3 Na11 Na12 125.05(9) . 4_566
P1 O3 Na11 Na12 -4.23(8) . 2_645
P1 O3 Na11 Na12 -119.82(9) . .
P1 O1 Na11 O1 -127.02(10) . 3_656
Na11 O1 Na11 O1 0.0 3_656 3_656
Na12 O1 Na11 O1 106.30(8) 2_645 3_656
P1 O1 Na11 O11 124.53(9) . .
Na11 O1 Na11 O11 -108.45(8) 3_656 .
Na12 O1 Na11 O11 -2.15(7) 2_645 .
P1 O1 Na11 O12 23.77(15) . .
Na11 O1 Na11 O12 150.79(13) 3_656 .
Na12 O1 Na11 O12 -102.91(13) 2_645 .
P1 O1 Na11 O3 -16.68(7) . .
Na11 O1 Na11 O3 110.34(8) 3_656 .
Na12 O1 Na11 O3 -143.36(8) 2_645 .
Na11 O1 Na11 P1 127.02(10) 3_656 .
Na12 O1 Na11 P1 -126.68(10) 2_645 .
P1 O1 Na11 P1 -147.75(6) . 3_656
Na11 O1 Na11 P1 -20.73(4) 3_656 3_656
Na12 O1 Na11 P1 85.57(6) 2_645 3_656
P1 O1 Na11 Na11 -127.02(10) . 3_656
Na12 O1 Na11 Na11 106.30(8) 2_645 3_656
P1 O1 Na11 Na12 -88.89(7) . 4_566
Na11 O1 Na11 Na12 38.12(5) 3_656 4_566
Na12 O1 Na11 Na12 144.43(5) 2_645 4_566
P1 O1 Na11 Na12 126.68(10) . 2_645
Na11 O1 Na11 Na12 -106.30(8) 3_656 2_645
P1 O1 Na11 Na12 27.23(8) . .
Na11 O1 Na11 Na12 154.25(6) 3_656 .
Na12 O1 Na11 Na12 -99.45(6) 2_645 .
O1 P1 Na11 O1 61.35(10) . 3_656
O3 P1 Na11 O1 -89.10(11) . 3_656
O2 P1 Na11 O1 170.30(9) . 3_656
C1 P1 Na11 O1 -33.00(16) . 3_656
Na11 P1 Na11 O1 24.70(5) 3_656 3_656
O1 P1 Na11 O11 -52.93(9) . .
O3 P1 Na11 O11 156.63(11) . .
O2 P1 Na11 O11 56.02(9) . .
C1 P1 Na11 O11 -147.27(15) . .
Na11 P1 Na11 O11 -89.57(7) 3_656 .
O1 P1 Na11 O12 -164.91(10) . .
O3 P1 Na11 O12 44.64(11) . .
O2 P1 Na11 O12 -55.96(10) . .
C1 P1 Na11 O12 100.74(16) . .
Na11 P1 Na11 O12 158.44(9) 3_656 .
O1 P1 Na11 O3 150.45(12) . .
O2 P1 Na11 O3 -100.61(12) . .
C1 P1 Na11 O3 56.10(17) . .
Na11 P1 Na11 O3 113.80(10) 3_656 .
O3 P1 Na11 O1 -150.45(12) . .
O2 P1 Na11 O1 108.95(10) . .
C1 P1 Na11 O1 -94.35(16) . .
Na11 P1 Na11 O1 -36.65(7) 3_656 .
O1 P1 Na11 P1 36.65(7) . 3_656
O3 P1 Na11 P1 -113.80(10) . 3_656
O2 P1 Na11 P1 145.60(8) . 3_656
C1 P1 Na11 P1 -57.70(15) . 3_656
Na11 P1 Na11 P1 0.0 3_656 3_656
O1 P1 Na11 Na11 36.65(7) . 3_656
O3 P1 Na11 Na11 -113.80(10) . 3_656
O2 P1 Na11 Na11 145.60(8) . 3_656
C1 P1 Na11 Na11 -57.70(15) . 3_656
O1 P1 Na11 Na12 95.66(8) . 4_566
O3 P1 Na11 Na12 -54.79(10) . 4_566
O2 P1 Na11 Na12 -155.40(7) . 4_566
C1 P1 Na11 Na12 1.31(15) . 4_566
Na11 P1 Na11 Na12 59.01(3) 3_656 4_566
O1 P1 Na11 Na12 -34.54(7) . 2_645
O3 P1 Na11 Na12 175.02(10) . 2_645
O2 P1 Na11 Na12 74.41(7) . 2_645
C1 P1 Na11 Na12 -128.89(15) . 2_645
Na11 P1 Na11 Na12 -71.19(3) 3_656 2_645
O1 P1 Na11 Na12 -154.71(8) . .
O3 P1 Na11 Na12 54.85(9) . .
O2 P1 Na11 Na12 -45.76(8) . .
C1 P1 Na11 Na12 110.95(14) . .
Na11 P1 Na11 Na12 168.65(4) 3_656 .
Na12 O13 Na12 O1 -100.2(3) 3_655 2_655
Na12 O13 Na12 O13 0.0 3_655 3_655
Na12 O13 Na12 O12 173.92(9) 3_655 .
Na12 O13 Na12 O14 80.46(8) 3_655 .
Na12 O13 Na12 O11 -84.81(8) 3_655 2_655
Na12 O13 Na12 Na11 -26.46(13) 3_655 4_565
Na12 O13 Na12 Na11 -86.04(7) 3_655 2_655
Na12 O13 Na12 Na11 -166.32(9) 3_655 .
Na11 O12 Na12 O1 -128.72(9) . 2_655
Na11 O12 Na12 O13 70.5(5) . 3_655
Na11 O12 Na12 O13 34.15(10) . .
Na11 O12 Na12 O14 123.99(9) . .
Na11 O12 Na12 O11 -47.16(10) . 2_655
Na11 O12 Na12 Na12 39.34(13) . 3_655
Na11 O12 Na12 Na11 -131.08(8) . 4_565
Na11 O12 Na12 Na11 -81.30(8) . 2_655
O1 Na11 Na12 O1 18.51(10) 3_656 2_655
O11 Na11 Na12 O1 160.31(9) . 2_655
O12 Na11 Na12 O1 55.58(11) . 2_655
O3 Na11 Na12 O1 -83.56(8) . 2_655
O1 Na11 Na12 O1 -120.89(7) . 2_655
P1 Na11 Na12 O1 -108.14(7) . 2_655
P1 Na11 Na12 O1 47.11(11) 3_656 2_655
Na11 Na11 Na12 O1 -90.03(11) 3_656 2_655
Na12 Na11 Na12 O1 -11.28(9) 4_566 2_655
Na12 Na11 Na12 O1 -160.72(7) 2_645 2_655
O1 Na11 Na12 O13 159.01(12) 3_656 3_655
O11 Na11 Na12 O13 -59.19(13) . 3_655
O12 Na11 Na12 O13 -163.91(14) . 3_655
O3 Na11 Na12 O13 56.94(11) . 3_655
O1 Na11 Na12 O13 19.62(12) . 3_655
P1 Na11 Na12 O13 32.36(11) . 3_655
P1 Na11 Na12 O13 -172.39(10) 3_656 3_655
Na11 Na11 Na12 O13 50.48(14) 3_656 3_655
Na12 Na11 Na12 O13 129.23(9) 4_566 3_655
Na12 Na11 Na12 O13 -20.22(11) 2_645 3_655
O1 Na11 Na12 O13 -178.08(12) 3_656 .
O11 Na11 Na12 O13 -36.28(9) . .
O12 Na11 Na12 O13 -141.01(11) . .
O3 Na11 Na12 O13 79.84(8) . .
O1 Na11 Na12 O13 42.52(7) . .
P1 Na11 Na12 O13 55.27(6) . .
P1 Na11 Na12 O13 -149.48(10) 3_656 .
Na11 Na11 Na12 O13 73.38(10) 3_656 .
Na12 Na11 Na12 O13 152.13(7) 4_566 .
Na12 Na11 Na12 O13 2.69(6) 2_645 .
O1 Na11 Na12 O12 -37.07(13) 3_656 .
O11 Na11 Na12 O12 104.73(11) . .
O3 Na11 Na12 O12 -139.15(10) . .
O1 Na11 Na12 O12 -176.47(11) . .
P1 Na11 Na12 O12 -163.72(10) . .
P1 Na11 Na12 O12 -8.47(11) 3_656 .
Na11 Na11 Na12 O12 -145.61(13) 3_656 .
Na12 Na11 Na12 O12 -66.86(10) 4_566 .
Na12 Na11 Na12 O12 143.70(10) 2_645 .
O1 Na11 Na12 O14 -99.17(11) 3_656 .
O11 Na11 Na12 O14 42.63(9) . .
O12 Na11 Na12 O14 -62.10(11) . .
O3 Na11 Na12 O14 158.75(8) . .
O1 Na11 Na12 O14 121.43(7) . .
P1 Na11 Na12 O14 134.18(7) . .
P1 Na11 Na12 O14 -70.58(11) 3_656 .
Na11 Na11 Na12 O14 152.29(9) 3_656 .
Na12 Na11 Na12 O14 -128.96(6) 4_566 .
Na12 Na11 Na12 O14 81.60(6) 2_645 .
O1 Na11 Na12 O11 95.71(11) 3_656 2_655
O11 Na11 Na12 O11 -122.49(7) . 2_655
O12 Na11 Na12 O11 132.78(11) . 2_655
O3 Na11 Na12 O11 -6.36(6) . 2_655
O1 Na11 Na12 O11 -43.68(7) . 2_655
P1 Na11 Na12 O11 -30.94(5) . 2_655
P1 Na11 Na12 O11 124.31(9) 3_656 2_655
Na11 Na11 Na12 O11 -12.83(10) 3_656 2_655
Na12 Na11 Na12 O11 65.92(6) 4_566 2_655
Na12 Na11 Na12 O11 -83.52(6) 2_645 2_655
O1 Na11 Na12 Na12 172.78(10) 3_656 3_655
O11 Na11 Na12 Na12 -45.42(8) . 3_655
O12 Na11 Na12 Na12 -150.15(10) . 3_655
O3 Na11 Na12 Na12 70.71(6) . 3_655
O1 Na11 Na12 Na12 33.38(6) . 3_655
P1 Na11 Na12 Na12 46.13(4) . 3_655
P1 Na11 Na12 Na12 -158.62(8) 3_656 3_655
Na11 Na11 Na12 Na12 64.24(10) 3_656 3_655
Na12 Na11 Na12 Na12 142.99(3) 4_566 3_655
Na12 Na11 Na12 Na12 -6.45(5) 2_645 3_655
O1 Na11 Na12 Na11 39.42(15) 3_656 4_565
O11 Na11 Na12 Na11 -178.78(8) . 4_565
O12 Na11 Na12 Na11 76.49(11) . 4_565
O3 Na11 Na12 Na11 -62.66(9) . 4_565
O1 Na11 Na12 Na11 -99.98(8) . 4_565
P1 Na11 Na12 Na11 -87.24(7) . 4_565
P1 Na11 Na12 Na11 68.01(13) 3_656 4_565
Na11 Na11 Na12 Na11 -69.12(12) 3_656 4_565
Na12 Na11 Na12 Na11 9.63(10) 4_566 4_565
Na12 Na11 Na12 Na11 -139.81(7) 2_645 4_565
O1 Na11 Na12 Na11 65.22(9) 3_656 2_655
O11 Na11 Na12 Na11 -152.98(8) . 2_655
O12 Na11 Na12 Na11 102.29(9) . 2_655
O3 Na11 Na12 Na11 -36.86(5) . 2_655
O1 Na11 Na12 Na11 -74.18(5) . 2_655
P1 Na11 Na12 Na11 -61.44(4) . 2_655
P1 Na11 Na12 Na11 93.81(8) 3_656 2_655
Na11 Na11 Na12 Na11 -43.32(9) 3_656 2_655
Na12 Na11 Na12 Na11 35.43(4) 4_566 2_655
Na12 Na11 Na12 Na11 -114.02(5) 2_645 2_655
